data_7021355
loop_
_publ_author_name
'Anselmo, Daniele'
'Gramage-Doria, Rafael'
'Besset, Tatiana'
'Esc\'arcega-Bobadilla, Martha V'
'Salassa, Giovanni'
'Escudero-Ad\'an, Eduardo C'
'Mart\'inez Belmonte, Marta'
'Martin, Eddy'
'Reek, Joost N. H.'
'Kleij, Arjan W.'

_publ_section_title
;
 Supramolecular bulky phosphines comprising
 1,3,5-triaza-7-phosphaadamantane and Zn(salphen)s: structural features
 and application in hydrosilylation catalysis.
;
_journal_issue 21
_journal_name_full 'Dalton transactions (Cambridge, England : 2003)'
_journal_page_first 7595
_journal_page_last 7603
_journal_paper_doi 10.1039/c3dt00078h
_journal_volume 42
_journal_year 2013
_chemical_formula_sum 'C76 H100 N7 O6 P Zn2'
_chemical_formula_weight 1369.34
_chemical_name_systematic
;
?
;
_space_group_IT_number 14
_symmetry_cell_setting monoclinic
_symmetry_space_group_name_Hall '-P 2ybc'
_symmetry_space_group_name_H-M 'P 1 21/c 1'
_atom_sites_solution_hydrogens geom
_atom_sites_solution_primary direct
_atom_sites_solution_secondary difmap
_audit_creation_method SHELXL-97
_cell_angle_alpha 90.00
_cell_angle_beta 93.354(3)
_cell_angle_gamma 90.00
_cell_formula_units_Z 4
_cell_length_a 16.3497(13)
_cell_length_b 15.1014(11)
_cell_length_c 29.107(2)
_cell_measurement_reflns_used 9309
_cell_measurement_temperature 100(2)
_cell_measurement_theta_max 23.54
_cell_measurement_theta_min 2.36
_cell_volume 7174.3(9)
_computing_cell_refinement 'Bruker APEX2 v2011.4-0'
_computing_data_collection 'Bruker APEX2 v2011.4-0'
_computing_data_reduction 'Bruker SAINT V7.60A'
_computing_molecular_graphics 'Bruker SHELXTL'
_computing_publication_material 'Bruker SHELXTL'
_computing_structure_refinement 'SHELXS-97 (Sheldrick, 2008)'
_computing_structure_solution Sir2011
_diffrn_ambient_temperature 100(2)
_diffrn_detector_area_resol_mean 512
_diffrn_detector_type '4K CCD area detector APEX II'
_diffrn_measured_fraction_theta_full 0.996
_diffrn_measured_fraction_theta_max 0.996
_diffrn_measurement_device_type 'APEX DUO Kappa 4-axis goniometer'
_diffrn_measurement_method
;
Fullsphere data collection, phi and omega scans
;
_diffrn_measurement_specimen_support 'magnetic support whith MicroMount'
_diffrn_radiation_monochromator 'Quazar MX Multilayer Optics'
_diffrn_radiation_type MoK\a
_diffrn_radiation_wavelength 0.71073
_diffrn_reflns_av_R_equivalents 0.0846
_diffrn_reflns_av_sigmaI/netI 0.0774
_diffrn_reflns_limit_h_max 20
_diffrn_reflns_limit_h_min -20
_diffrn_reflns_limit_k_max 16
_diffrn_reflns_limit_k_min -18
_diffrn_reflns_limit_l_max 35
_diffrn_reflns_limit_l_min -35
_diffrn_reflns_number 71356
_diffrn_reflns_theta_full 25.91
_diffrn_reflns_theta_max 25.91
_diffrn_reflns_theta_min 1.52
_diffrn_source 'Micorfocus source E025 IuS'
_diffrn_source_current 0.6
_diffrn_source_power 50
_diffrn_source_size '0.2 mm x 0.2 mm fine focus'
_diffrn_source_type 'Bruker APEX DUO'
_exptl_absorpt_coefficient_mu 0.747
_exptl_absorpt_correction_T_max 0.9845
_exptl_absorpt_correction_T_min 0.8069
_exptl_absorpt_correction_type empirical
_exptl_absorpt_process_details
;
SADABS Version 2008/1 Bruker-Nonius
Blessing, Acta Cryst. (1995) A51 33-38
;
_exptl_crystal_colour yellow
_exptl_crystal_density_diffrn 1.268
_exptl_crystal_density_method 'not measured'
_exptl_crystal_description plate
_exptl_crystal_F_000 2912
_exptl_crystal_size_max 0.30
_exptl_crystal_size_mid 0.10
_exptl_crystal_size_min 0.021
_refine_diff_density_max 0.671
_refine_diff_density_min -0.824
_refine_diff_density_rms 0.078
_refine_ls_extinction_method none
_refine_ls_goodness_of_fit_ref 1.017
_refine_ls_hydrogen_treatment noref
_refine_ls_matrix_type full
_refine_ls_number_parameters 993
_refine_ls_number_reflns 13912
_refine_ls_number_restraints 744
_refine_ls_restrained_S_all 1.011
_refine_ls_R_factor_all 0.0949
_refine_ls_R_factor_gt 0.0547
_refine_ls_shift/su_max 0.001
_refine_ls_shift/su_mean 0.000
_refine_ls_structure_factor_coef Fsqd
_refine_ls_weighting_details 'calc w=1/[\s^2^(Fo^2^)+(0.0504P)^2^+10.3497P] where P=(Fo^2^+2Fc^2^)/3'
_refine_ls_weighting_scheme calc
_refine_ls_wR_factor_gt 0.1156
_refine_ls_wR_factor_ref 0.1313
_reflns_number_gt 9460
_reflns_number_total 13912
_reflns_threshold_expression >2sigma(I)
_cod_data_source_file c3dt00078h.txt
_cod_data_source_block mo_da623_0m
_cod_depositor_comments
;
The following automatic conversions were performed:
'_diffrn_measurement_specimen_suppport' tag replaced with
'_diffrn_measurement_specimen_support'.

Automatic conversion script
Id: cif_correct_tags 1440 2010-10-19 06:21:57Z saulius 

The following automatic conversions were performed:

'_symmetry_cell_setting' value 'Monoclinic' changed to 'monoclinic'
according to /home/saulius/struct/CIF-dictionaries/cif_core.dic
dictionary named 'cif_core.dic' version 2.4.2 from 2011-04-26.

Automatic conversion script
Id: cif_fix_values 1891 2012-01-12 08:04:46Z andrius 
;
_cod_original_sg_symbol_H-M P2(1)/c
_cod_database_code 7021355

loop_
_symmetry_equiv_pos_as_xyz
'x, y, z'
'-x, y+1/2, -z+1/2'
'-x, -y, -z'
'x, -y-1/2, z-1/2'

loop_
_atom_site_label
_atom_site_type_symbol
_atom_site_fract_x
_atom_site_fract_y
_atom_site_fract_z
_atom_site_U_iso_or_equiv
_atom_site_adp_type
_atom_site_occupancy
_atom_site_symmetry_multiplicity
_atom_site_calc_flag
_atom_site_refinement_flags
_atom_site_disorder_assembly
_atom_site_disorder_group
Zn1 Zn 0.28059(2) 0.66624(3) 0.405052(13) 0.01707(11) Uani 1 1 d . . .
Zn2 Zn 0.20398(2) 1.00221(3) 0.494790(13) 0.01882(11) Uani 1 1 d . . .
N1 N 0.16337(16) 0.66710(19) 0.42772(9) 0.0177(6) Uani 1 1 d . . .
N2 N 0.28837(17) 0.56356(18) 0.45319(9) 0.0173(6) Uani 1 1 d . B .
N3 N 0.22832(18) 1.1050(2) 0.44975(10) 0.0210(7) Uani 1 1 d . . .
N4 N 0.11805(19) 0.9771(2) 0.44213(10) 0.0225(7) Uani 1 1 d . A .
O1 O 0.24244(14) 0.73948(16) 0.35273(8) 0.0231(6) Uani 1 1 d . . .
O2 O 0.36630(15) 0.60674(16) 0.37227(8) 0.0236(6) Uani 1 1 d . . .
O3 O 0.25071(15) 1.07303(16) 0.54569(8) 0.0226(6) Uani 1 1 d . . .
O4 O 0.15104(14) 0.91221(16) 0.53217(8) 0.0224(6) Uani 1 1 d . . .
C1 C 0.1694(2) 0.7634(2) 0.33756(12) 0.0211(8) Uani 1 1 d . . .
C2 C 0.1594(2) 0.8084(2) 0.29394(12) 0.0231(8) Uani 1 1 d . . .
C3 C 0.0810(2) 0.8309(3) 0.27779(13) 0.0283(9) Uani 1 1 d . . .
H3 H 0.0740 0.8592 0.2487 0.034 Uiso 1 1 calc R B .
C4 C 0.0116(2) 0.8143(3) 0.30208(13) 0.0299(9) Uani 1 1 d . . .
H4 H -0.0411 0.8313 0.2897 0.036 Uiso 1 1 calc R . .
C5 C 0.0203(2) 0.7731(3) 0.34393(13) 0.0286(9) Uani 1 1 d . . .
H5 H -0.0268 0.7621 0.3607 0.034 Uiso 1 1 calc R B .
C6 C 0.0980(2) 0.7469(2) 0.36264(12) 0.0226(8) Uani 1 1 d . . .
C7 C 0.0995(2) 0.7010(2) 0.40558(12) 0.0217(8) Uani 1 1 d . . .
H7 H 0.0485 0.6945 0.4194 0.026 Uiso 1 1 calc R B .
C8 C 0.1561(2) 0.6188(2) 0.46894(11) 0.0176(8) Uani 1 1 d . . .
C9 C 0.0899(2) 0.6238(2) 0.49685(12) 0.0209(8) Uani 1 1 d . . .
H9 H 0.0458 0.6629 0.4889 0.025 Uiso 1 1 calc R . .
C10 C 0.0878(2) 0.5726(2) 0.53597(12) 0.0217(8) Uani 1 1 d . . .
H10 H 0.0418 0.5767 0.5543 0.026 Uiso 1 1 calc R B .
C11 C 0.1513(2) 0.5151(2) 0.54926(11) 0.0170(7) Uani 1 1 d . . .
C12 C 0.2184(2) 0.5118(2) 0.52208(11) 0.0183(8) Uani 1 1 d . . .
H12 H 0.2629 0.4738 0.5308 0.022 Uiso 1 1 calc R B .
C13 C 0.2220(2) 0.5629(2) 0.48239(11) 0.0159(7) Uani 1 1 d . B .
C14 C 0.3529(2) 0.5139(2) 0.46018(12) 0.0190(8) Uani 1 1 d . . .
H14 H 0.3558 0.4786 0.4872 0.023 Uiso 1 1 calc R B .
C15 C 0.4200(2) 0.5076(2) 0.43077(12) 0.0210(8) Uani 1 1 d . . .
C16 C 0.4854(2) 0.4523(3) 0.44596(13) 0.0257(9) Uani 1 1 d . . .
H16 H 0.4852 0.4258 0.4755 0.031 Uiso 1 1 calc R B .
C17 C 0.5491(2) 0.4363(3) 0.41885(14) 0.0309(9) Uani 1 1 d . . .
H17 H 0.5946 0.4019 0.4301 0.037 Uiso 1 1 calc R . .
C18 C 0.5466(2) 0.4710(3) 0.37448(14) 0.0319(10) Uani 1 1 d . . .
H18 H 0.5906 0.4579 0.3557 0.038 Uiso 1 1 calc R B .
C19 C 0.4835(2) 0.5235(2) 0.35640(12) 0.0232(8) Uani 1 1 d . . .
C20 C 0.4203(2) 0.5494(2) 0.38645(12) 0.0196(8) Uani 1 1 d . . .
C21 C 0.2349(2) 0.8293(3) 0.26692(13) 0.0293(9) Uani 1 1 d . . .
C22 C 0.2958(2) 0.8855(3) 0.29628(14) 0.0344(10) Uani 1 1 d . . .
H22A H 0.2681 0.9388 0.3068 0.052 Uiso 1 1 calc R . .
H22B H 0.3414 0.9028 0.2778 0.052 Uiso 1 1 calc R . .
H22C H 0.3167 0.8510 0.3230 0.052 Uiso 1 1 calc R . .
C23 C 0.2753(3) 0.7433(3) 0.25192(14) 0.0419(11) Uani 1 1 d . . .
H23A H 0.2904 0.7072 0.2791 0.063 Uiso 1 1 calc R . .
H23B H 0.3245 0.7573 0.2357 0.063 Uiso 1 1 calc R . .
H23C H 0.2367 0.7102 0.2314 0.063 Uiso 1 1 calc R . .
C24 C 0.2121(3) 0.8830(3) 0.22319(13) 0.0372(10) Uani 1 1 d . . .
H24A H 0.1724 0.8497 0.2035 0.056 Uiso 1 1 calc R . .
H24B H 0.2615 0.8939 0.2065 0.056 Uiso 1 1 calc R . .
H24C H 0.1880 0.9397 0.2317 0.056 Uiso 1 1 calc R . .
C25 C 0.1505(2) 0.4566(2) 0.59233(11) 0.0200(8) Uani 1 1 d . . .
C26 C 0.0764(2) 0.4751(3) 0.62055(13) 0.0302(10) Uani 1 1 d . . .
H26A H 0.0776 0.5371 0.6307 0.045 Uiso 1 1 calc R . .
H26B H 0.0781 0.4362 0.6475 0.045 Uiso 1 1 calc R . .
H26C H 0.0259 0.4641 0.6016 0.045 Uiso 1 1 calc R . .
C27 C 0.2285(2) 0.4728(3) 0.62287(12) 0.0299(9) Uani 1 1 d . . .
H27A H 0.2765 0.4577 0.6058 0.045 Uiso 1 1 calc R . .
H27B H 0.2276 0.4359 0.6505 0.045 Uiso 1 1 calc R . .
H27C H 0.2313 0.5354 0.6318 0.045 Uiso 1 1 calc R . .
C28 C 0.1477(2) 0.3592(2) 0.57721(13) 0.0251(9) Uani 1 1 d . . .
H28A H 0.0979 0.3485 0.5576 0.038 Uiso 1 1 calc R . .
H28B H 0.1476 0.3210 0.6044 0.038 Uiso 1 1 calc R . .
H28C H 0.1959 0.3458 0.5600 0.038 Uiso 1 1 calc R . .
C29 C 0.4774(2) 0.5514(3) 0.30601(13) 0.0331(10) Uani 1 1 d . . .
C30 C 0.5450(3) 0.5076(4) 0.27890(15) 0.0633(16) Uani 1 1 d . . .
H30A H 0.5988 0.5283 0.2910 0.095 Uiso 1 1 calc R . .
H30B H 0.5372 0.5235 0.2463 0.095 Uiso 1 1 calc R . .
H30C H 0.5419 0.4431 0.2822 0.095 Uiso 1 1 calc R . .
C31 C 0.3957(3) 0.5201(3) 0.28326(14) 0.0390(11) Uani 1 1 d . . .
H31A H 0.3926 0.4554 0.2850 0.059 Uiso 1 1 calc R . .
H31B H 0.3918 0.5387 0.2509 0.059 Uiso 1 1 calc R . .
H31C H 0.3505 0.5462 0.2993 0.059 Uiso 1 1 calc R . .
C32 C 0.4844(3) 0.6519(3) 0.30130(15) 0.0455(12) Uani 1 1 d . . .
H32A H 0.4428 0.6806 0.3191 0.068 Uiso 1 1 calc R . .
H32B H 0.4759 0.6685 0.2688 0.068 Uiso 1 1 calc R . .
H32C H 0.5390 0.6710 0.3129 0.068 Uiso 1 1 calc R . .
C33 C 0.2893(2) 1.1479(2) 0.54656(12) 0.0216(8) Uani 1 1 d . . .
C34 C 0.3223(2) 1.1819(2) 0.59021(13) 0.0232(8) Uani 1 1 d . . .
C35 C 0.3655(2) 1.2611(2) 0.59051(13) 0.0242(8) Uani 1 1 d . . .
H35 H 0.3878 1.2832 0.6191 0.029 Uiso 1 1 calc R B .
C36 C 0.3778(2) 1.3100(2) 0.55031(13) 0.0240(8) Uani 1 1 d . . .
H36 H 0.4087 1.3633 0.5518 0.029 Uiso 1 1 calc R . .
C37 C 0.3448(2) 1.2799(2) 0.50932(13) 0.0236(8) Uani 1 1 d . . .
H37 H 0.3514 1.3138 0.4823 0.028 Uiso 1 1 calc R B .
C38 C 0.3012(2) 1.1996(2) 0.50595(12) 0.0212(8) Uani 1 1 d . . .
C39 C 0.2667(2) 1.1768(2) 0.46092(12) 0.0235(8) Uani 1 1 d . . .
H39 H 0.2729 1.2190 0.4371 0.028 Uiso 1 1 calc R B .
C40 C 0.1920(2) 1.0905(2) 0.40497(12) 0.0227(8) Uani 1 1 d . . .
C41 C 0.2120(2) 1.1373(3) 0.36567(12) 0.0284(9) Uani 1 1 d . A .
H41 H 0.2528 1.1822 0.3683 0.034 Uiso 1 1 calc R . .
C42 C 0.1736(3) 1.1196(3) 0.32306(13) 0.0326(10) Uani 1 1 d . . .
C43 C 0.1166(3) 1.0507(3) 0.31978(13) 0.0335(10) Uani 1 1 d . A .
H43 H 0.0905 1.0367 0.2907 0.040 Uiso 1 1 calc R . .
C44 C 0.0973(2) 1.0027(3) 0.35784(12) 0.0293(9) Uani 1 1 d . . .
H44 H 0.0590 0.9554 0.3546 0.035 Uiso 1 1 calc R A .
C45 C 0.1334(2) 1.0229(2) 0.40110(12) 0.0243(9) Uani 1 1 d . A .
C46 C 0.0515(2) 0.9323(3) 0.44612(12) 0.0251(9) Uani 1 1 d . . .
H46 H 0.0130 0.9328 0.4204 0.030 Uiso 1 1 calc R B .
C47 C 0.0298(2) 0.8821(3) 0.48518(12) 0.0235(8) Uani 1 1 d . . .
C48 C -0.0462(2) 0.8368(3) 0.48062(13) 0.0291(9) Uani 1 1 d . . .
H48 H -0.0789 0.8411 0.4526 0.035 Uiso 1 1 calc R B .
C49 C -0.0730(2) 0.7873(3) 0.51568(14) 0.0300(9) Uani 1 1 d . . .
H49 H -0.1228 0.7550 0.5117 0.036 Uiso 1 1 calc R . .
C50 C -0.0273(2) 0.7840(3) 0.55749(13) 0.0278(9) Uani 1 1 d . . .
H50 H -0.0482 0.7512 0.5821 0.033 Uiso 1 1 calc R B .
C51 C 0.0475(2) 0.8266(2) 0.56472(12) 0.0239(8) Uani 1 1 d . . .
C52 C 0.0790(2) 0.8753(2) 0.52724(12) 0.0206(8) Uani 1 1 d . . .
C53 C 0.3063(2) 1.1319(3) 0.63465(13) 0.0275(9) Uani 1 1 d . . .
C54 C 0.3498(3) 1.1757(3) 0.67659(13) 0.0422(11) Uani 1 1 d . . .
H54A H 0.4092 1.1734 0.6737 0.063 Uiso 1 1 calc R . .
H54B H 0.3358 1.1443 0.7045 0.063 Uiso 1 1 calc R . .
H54C H 0.3322 1.2376 0.6784 0.063 Uiso 1 1 calc R . .
C55 C 0.3385(3) 1.0358(3) 0.63340(13) 0.0313(9) Uani 1 1 d . . .
H55A H 0.3059 1.0019 0.6102 0.047 Uiso 1 1 calc R . .
H55B H 0.3342 1.0084 0.6637 0.047 Uiso 1 1 calc R . .
H55C H 0.3960 1.0362 0.6255 0.047 Uiso 1 1 calc R . .
C56 C 0.2142(2) 1.1315(3) 0.64227(14) 0.0326(10) Uani 1 1 d . . .
H56A H 0.1956 1.1923 0.6469 0.049 Uiso 1 1 calc R . .
H56B H 0.2040 1.0959 0.6695 0.049 Uiso 1 1 calc R . .
H56C H 0.1843 1.1061 0.6153 0.049 Uiso 1 1 calc R . .
C57 C 0.1973(3) 1.1720(3) 0.28078(13) 0.0411(9) Uani 0.75 1 d PDU A 1
C58 C 0.1872(5) 1.2724(4) 0.2906(5) 0.0459(18) Uani 0.75 1 d PDU A 1
H58A H 0.1296 1.2852 0.2957 0.069 Uiso 0.75 1 calc PR A 1
H58B H 0.2043 1.3067 0.2643 0.069 Uiso 0.75 1 calc PR A 1
H58C H 0.2213 1.2886 0.3182 0.069 Uiso 0.75 1 calc PR A 1
C59 C 0.1444(6) 1.1492(8) 0.2373(3) 0.0454(19) Uani 0.75 1 d PDU A 1
H59A H 0.1510 1.0864 0.2300 0.068 Uiso 0.75 1 calc PR A 1
H59B H 0.1617 1.1853 0.2116 0.068 Uiso 0.75 1 calc PR A 1
H59C H 0.0868 1.1615 0.2424 0.068 Uiso 0.75 1 calc PR A 1
C60 C 0.2867(4) 1.1499(6) 0.2718(4) 0.0476(19) Uani 0.75 1 d PDU A 1
H60A H 0.3223 1.1682 0.2983 0.071 Uiso 0.75 1 calc PR A 1
H60B H 0.3025 1.1816 0.2443 0.071 Uiso 0.75 1 calc PR A 1
H60C H 0.2921 1.0860 0.2670 0.071 Uiso 0.75 1 calc PR A 1
C57' C 0.1973(3) 1.1720(3) 0.28078(13) 0.0411(9) Uani 0.25 1 d PDU A 2
C58' C 0.2080(17) 1.2722(7) 0.2915(14) 0.043(3) Uani 0.25 1 d PDU A 2
H58D H 0.1579 1.2952 0.3041 0.064 Uiso 0.25 1 calc PR A 2
H58E H 0.2185 1.3041 0.2631 0.064 Uiso 0.25 1 calc PR A 2
H58F H 0.2543 1.2806 0.3140 0.064 Uiso 0.25 1 calc PR A 2
C59' C 0.1327(16) 1.162(2) 0.2410(9) 0.042(3) Uani 0.25 1 d PDU A 2
H59D H 0.1297 1.0993 0.2315 0.063 Uiso 0.25 1 calc PR A 2
H59E H 0.1478 1.1982 0.2150 0.063 Uiso 0.25 1 calc PR A 2
H59F H 0.0792 1.1805 0.2510 0.063 Uiso 0.25 1 calc PR A 2
C60' C 0.2778(9) 1.1321(19) 0.2655(11) 0.043(3) Uani 0.25 1 d PDU A 2
H60D H 0.3198 1.1356 0.2909 0.065 Uiso 0.25 1 calc PR A 2
H60E H 0.2961 1.1652 0.2390 0.065 Uiso 0.25 1 calc PR A 2
H60F H 0.2689 1.0700 0.2568 0.065 Uiso 0.25 1 calc PR A 2
C61 C 0.0964(2) 0.8197(3) 0.61138(12) 0.0255(9) Uani 1 1 d . . .
C62 C 0.1182(2) 0.9122(3) 0.62989(13) 0.0301(9) Uani 1 1 d . . .
H62A H 0.1482 0.9447 0.6071 0.045 Uiso 1 1 calc R . .
H62B H 0.1525 0.9068 0.6585 0.045 Uiso 1 1 calc R . .
H62C H 0.0679 0.9443 0.6359 0.045 Uiso 1 1 calc R . .
C63 C 0.0479(3) 0.7732(3) 0.64794(14) 0.0350(10) Uani 1 1 d . . .
H63A H -0.0039 0.8044 0.6513 0.052 Uiso 1 1 calc R . .
H63B H 0.0801 0.7735 0.6774 0.052 Uiso 1 1 calc R . .
H63C H 0.0367 0.7119 0.6385 0.052 Uiso 1 1 calc R . .
C64 C 0.1753(2) 0.7657(3) 0.60545(13) 0.0303(9) Uani 1 1 d . . .
H64A H 0.1608 0.7053 0.5957 0.046 Uiso 1 1 calc R . .
H64B H 0.2079 0.7638 0.6348 0.046 Uiso 1 1 calc R . .
H64C H 0.2073 0.7939 0.5821 0.046 Uiso 1 1 calc R . .
P1 P 0.46495(7) 0.90076(8) 0.44799(5) 0.0240(3) Uani 0.85 1 d PDU B 1
N5 N 0.33956(16) 0.77217(18) 0.44532(9) 0.0168(5) Uani 0.85 1 d PDU B 1
N6 N 0.30675(15) 0.91706(18) 0.47955(9) 0.0176(5) Uani 0.85 1 d PDU B 1
N7 N 0.3999(2) 0.8125(2) 0.52238(11) 0.0172(6) Uani 0.85 1 d PDU B 1
C65 C 0.4776(3) 0.8513(3) 0.50540(15) 0.0270(7) Uani 0.85 1 d PDU B 1
H65A H 0.5195 0.8041 0.5049 0.032 Uiso 0.85 1 calc PR B 1
H65B H 0.4983 0.8972 0.5274 0.032 Uiso 0.85 1 calc PR B 1
C66 C 0.3726(2) 0.9673(3) 0.45840(15) 0.0208(8) Uani 0.85 1 d PDU B 1
H66A H 0.3888 1.0176 0.4787 0.025 Uiso 0.85 1 calc PR B 1
H66B H 0.3505 0.9921 0.4287 0.025 Uiso 0.85 1 calc PR B 1
C67 C 0.4106(2) 0.8045(3) 0.42038(15) 0.0191(8) Uani 0.85 1 d PDU B 1
H67A H 0.3912 0.8213 0.3887 0.023 Uiso 0.85 1 calc PR B 1
H67B H 0.4502 0.7552 0.4180 0.023 Uiso 0.85 1 calc PR B 1
C68 C 0.2775(2) 0.8428(3) 0.45041(14) 0.0144(7) Uani 0.85 1 d PDU B 1
H68A H 0.2602 0.8659 0.4195 0.017 Uiso 0.85 1 calc PR B 1
H68B H 0.2287 0.8166 0.4637 0.017 Uiso 0.85 1 calc PR B 1
C69 C 0.3369(2) 0.8805(3) 0.52539(14) 0.0175(8) Uani 0.85 1 d PDU B 1
H69A H 0.3593 0.9296 0.5448 0.021 Uiso 0.85 1 calc PR B 1
H69B H 0.2899 0.8549 0.5408 0.021 Uiso 0.85 1 calc PR B 1
C70 C 0.3679(2) 0.7421(3) 0.49274(13) 0.0167(7) Uani 0.85 1 d PDU B 1
H70A H 0.3213 0.7139 0.5073 0.020 Uiso 0.85 1 calc PR B 1
H70B H 0.4109 0.6966 0.4901 0.020 Uiso 0.85 1 calc PR B 1
P1' P 0.4471(4) 0.8292(5) 0.5174(2) 0.0270(7) Uani 0.15 1 d PDU B 2
N5' N 0.30675(15) 0.91706(18) 0.47955(9) 0.0176(5) Uani 0.15 1 d PDU B 2
N6' N 0.33956(16) 0.77217(18) 0.44532(9) 0.0168(5) Uani 0.15 1 d PDU B 2
N7' N 0.4254(6) 0.9038(6) 0.4297(3) 0.0240(3) Uani 0.15 1 d PDU B 2
C65' C 0.4880(6) 0.8868(9) 0.4687(4) 0.0240(3) Uani 0.15 1 d PDU B 2
H65C H 0.5113 0.9442 0.4794 0.029 Uiso 0.15 1 calc PR B 2
H65D H 0.5332 0.8512 0.4570 0.029 Uiso 0.15 1 calc PR B 2
C66' C 0.3919(7) 0.7400(6) 0.4849(3) 0.0189(9) Uani 0.15 1 d PDU B 2
H66C H 0.4324 0.6977 0.4737 0.023 Uiso 0.15 1 calc PR B 2
H66D H 0.3573 0.7074 0.5061 0.023 Uiso 0.15 1 calc PR B 2
C67' C 0.3568(6) 0.9028(7) 0.5231(3) 0.0182(13) Uani 0.15 1 d PDU B 2
H67C H 0.3215 0.8769 0.5461 0.022 Uiso 0.15 1 calc PR B 2
H67D H 0.3763 0.9610 0.5350 0.022 Uiso 0.15 1 calc PR B 2
C68' C 0.2752(4) 0.8327(6) 0.4591(4) 0.0166(12) Uani 0.15 1 d PDU B 2
H68C H 0.2420 0.8022 0.4817 0.020 Uiso 0.15 1 calc PR B 2
H68D H 0.2385 0.8464 0.4318 0.020 Uiso 0.15 1 calc PR B 2
C69' C 0.3907(7) 0.8204(7) 0.4120(3) 0.0195(13) Uani 0.15 1 d PDU B 2
H69C H 0.4360 0.7811 0.4037 0.023 Uiso 0.15 1 calc PR B 2
H69D H 0.3564 0.8327 0.3836 0.023 Uiso 0.15 1 calc PR B 2
C70' C 0.3591(7) 0.9589(7) 0.4446(4) 0.0189(9) Uani 0.15 1 d PDU B 2
H70C H 0.3235 0.9753 0.4173 0.023 Uiso 0.15 1 calc PR B 2
H70D H 0.3829 1.0142 0.4578 0.023 Uiso 0.15 1 calc PR B 2
O1S O 0.9629(4) 0.5561(4) 0.70344(18) 0.0518(13) Uani 0.75 1 d PDU C 1
C1S C 0.9049(5) 0.5114(7) 0.6965(3) 0.0480(11) Uani 0.75 1 d PDU C 1
C2S C 0.8498(4) 0.5127(6) 0.6555(2) 0.0579(18) Uani 0.75 1 d PDU C 1
H2S1 H 0.8686 0.5570 0.6339 0.087 Uiso 0.75 1 calc PR C 1
H2S2 H 0.7944 0.5277 0.6640 0.087 Uiso 0.75 1 calc PR C 1
H2S3 H 0.8493 0.4541 0.6409 0.087 Uiso 0.75 1 calc PR C 1
C3S C 0.8829(5) 0.4446(6) 0.7348(3) 0.0736(17) Uani 0.75 1 d PDU C 1
H3S1 H 0.8936 0.3841 0.7246 0.110 Uiso 0.75 1 calc PR C 1
H3S2 H 0.8248 0.4507 0.7408 0.110 Uiso 0.75 1 calc PR C 1
H3S3 H 0.9165 0.4571 0.7630 0.110 Uiso 0.75 1 calc PR C 1
O1S' O 0.9261(9) 0.4474(11) 0.7305(6) 0.0736(17) Uani 0.25 1 d PDU D 2
C1S' C 0.9033(14) 0.5001(17) 0.7025(9) 0.0480(11) Uani 0.25 1 d PDU D 2
C2S' C 0.8316(12) 0.4941(19) 0.6705(7) 0.059(3) Uani 0.25 1 d PDU D 2
H2S4 H 0.8401 0.5304 0.6433 0.088 Uiso 0.25 1 calc PR D 2
H2S5 H 0.7833 0.5156 0.6855 0.088 Uiso 0.25 1 calc PR D 2
H2S6 H 0.8230 0.4323 0.6611 0.088 Uiso 0.25 1 calc PR D 2
C3S' C 0.9659(16) 0.5723(17) 0.6897(10) 0.051(3) Uani 0.25 1 d PDU D 2
H3S4 H 0.9588 0.6250 0.7087 0.076 Uiso 0.25 1 calc PR D 2
H3S5 H 0.9567 0.5879 0.6572 0.076 Uiso 0.25 1 calc PR D 2
H3S6 H 1.0217 0.5495 0.6953 0.076 Uiso 0.25 1 calc PR D 2
O1T O 0.5835(6) 0.8514(6) 0.6085(4) 0.095(2) Uani 0.50 1 d PDU E 1
C1T C 0.5444(9) 0.8054(12) 0.6320(8) 0.0784(19) Uani 0.50 1 d PDU E 1
C2T C 0.4589(6) 0.8138(8) 0.6427(4) 0.077(3) Uani 0.50 1 d PDU E 1
H2T1 H 0.4353 0.8667 0.6276 0.116 Uiso 0.50 1 calc PR E 1
H2T2 H 0.4553 0.8190 0.6760 0.116 Uiso 0.50 1 calc PR E 1
H2T3 H 0.4286 0.7613 0.6316 0.116 Uiso 0.50 1 calc PR E 1
C3T C 0.5837(8) 0.7143(7) 0.6456(5) 0.088(2) Uani 0.50 1 d PDU E 1
H3T1 H 0.6324 0.7047 0.6282 0.132 Uiso 0.50 1 calc PR E 1
H3T2 H 0.5440 0.6669 0.6387 0.132 Uiso 0.50 1 calc PR E 1
H3T3 H 0.5995 0.7141 0.6786 0.132 Uiso 0.50 1 calc PR E 1
O1T' O 0.5934(6) 0.7973(6) 0.6074(3) 0.089(2) Uani 0.50 1 d PDU F 2
C1T' C 0.5442(11) 0.7891(11) 0.6353(7) 0.0774(19) Uani 0.50 1 d PDU F 2
C2T' C 0.5400(8) 0.7214(7) 0.6706(4) 0.080(3) Uani 0.50 1 d PDU F 2
H2T4 H 0.4855 0.6942 0.6686 0.120 Uiso 0.50 1 calc PR F 2
H2T5 H 0.5501 0.7484 0.7010 0.120 Uiso 0.50 1 calc PR F 2
H2T6 H 0.5815 0.6760 0.6660 0.120 Uiso 0.50 1 calc PR F 2
C3T' C 0.4829(8) 0.8669(8) 0.6399(4) 0.087(3) Uani 0.50 1 d PDU F 2
H3T4 H 0.5063 0.9212 0.6276 0.130 Uiso 0.50 1 calc PR F 2
H3T5 H 0.4727 0.8757 0.6725 0.130 Uiso 0.50 1 calc PR F 2
H3T6 H 0.4313 0.8531 0.6227 0.130 Uiso 0.50 1 calc PR F 2

loop_
_atom_site_aniso_label
_atom_site_aniso_U_11
_atom_site_aniso_U_22
_atom_site_aniso_U_33
_atom_site_aniso_U_23
_atom_site_aniso_U_13
_atom_site_aniso_U_12
Zn1 0.0195(2) 0.0156(2) 0.0165(2) 0.00158(17) 0.00438(15) 0.00075(17)
Zn2 0.0209(2) 0.0188(2) 0.0170(2) 0.00062(18) 0.00298(16) 0.00507(18)
N1 0.0163(15) 0.0163(16) 0.0207(15) 0.0002(13) 0.0024(12) -0.0017(13)
N2 0.0187(15) 0.0131(16) 0.0206(15) 0.0000(12) 0.0067(12) -0.0002(13)
N3 0.0243(16) 0.0191(18) 0.0201(16) -0.0003(13) 0.0046(13) 0.0076(14)
N4 0.0279(17) 0.0228(18) 0.0167(15) -0.0017(13) 0.0021(13) 0.0088(14)
O1 0.0215(13) 0.0273(15) 0.0210(13) 0.0080(11) 0.0040(10) 0.0017(11)
O2 0.0299(14) 0.0216(14) 0.0201(13) 0.0018(11) 0.0088(11) 0.0047(12)
O3 0.0305(14) 0.0166(14) 0.0209(13) 0.0000(11) 0.0020(11) 0.0000(12)
O4 0.0191(13) 0.0273(15) 0.0207(13) 0.0045(11) 0.0007(10) 0.0003(11)
C1 0.028(2) 0.017(2) 0.0181(18) 0.0000(15) -0.0017(15) -0.0011(16)
C2 0.032(2) 0.017(2) 0.0199(18) -0.0005(15) -0.0002(16) -0.0002(16)
C3 0.039(2) 0.023(2) 0.0227(19) 0.0025(17) -0.0055(17) 0.0003(18)
C4 0.026(2) 0.033(2) 0.030(2) 0.0053(18) -0.0092(17) 0.0004(18)
C5 0.024(2) 0.033(2) 0.029(2) 0.0052(18) 0.0000(16) 0.0000(18)
C6 0.026(2) 0.023(2) 0.0184(18) 0.0034(16) -0.0023(15) -0.0020(16)
C7 0.0197(19) 0.021(2) 0.0241(19) 0.0022(16) 0.0024(15) -0.0036(16)
C8 0.0215(18) 0.0158(19) 0.0159(17) 0.0012(14) 0.0031(14) -0.0036(15)
C9 0.0213(19) 0.019(2) 0.0231(19) 0.0022(16) 0.0029(15) 0.0035(15)
C10 0.0202(19) 0.025(2) 0.0206(18) -0.0034(16) 0.0078(15) -0.0003(16)
C11 0.0257(19) 0.0098(19) 0.0158(17) -0.0031(14) 0.0031(14) -0.0014(15)
C12 0.0207(18) 0.0147(19) 0.0196(18) -0.0016(15) 0.0017(14) 0.0027(15)
C13 0.0189(18) 0.0142(19) 0.0150(17) -0.0024(14) 0.0045(14) -0.0026(15)
C14 0.0242(19) 0.014(2) 0.0196(18) 0.0024(15) 0.0047(14) 0.0004(15)
C15 0.0217(19) 0.018(2) 0.0242(19) -0.0002(16) 0.0053(15) 0.0001(16)
C16 0.030(2) 0.023(2) 0.024(2) 0.0019(17) 0.0071(16) 0.0028(17)
C17 0.022(2) 0.032(2) 0.038(2) 0.0006(19) 0.0020(17) 0.0065(18)
C18 0.024(2) 0.040(3) 0.033(2) -0.0041(19) 0.0141(17) 0.0011(18)
C19 0.0196(19) 0.026(2) 0.0243(19) -0.0052(16) 0.0058(15) -0.0009(16)
C20 0.0201(19) 0.016(2) 0.0232(19) -0.0046(15) 0.0042(15) -0.0030(16)
C21 0.039(2) 0.026(2) 0.0226(19) 0.0071(17) 0.0064(17) 0.0025(19)
C22 0.034(2) 0.038(3) 0.032(2) 0.0144(19) 0.0042(18) -0.002(2)
C23 0.056(3) 0.038(3) 0.033(2) 0.011(2) 0.015(2) 0.014(2)
C24 0.050(3) 0.035(3) 0.027(2) 0.0130(19) 0.0053(19) 0.005(2)
C25 0.0247(19) 0.018(2) 0.0173(18) 0.0017(15) 0.0038(15) 0.0011(16)
C26 0.035(2) 0.031(2) 0.026(2) 0.0072(17) 0.0150(17) 0.0037(18)
C27 0.039(2) 0.033(2) 0.0172(19) 0.0013(17) 0.0023(17) -0.0063(19)
C28 0.031(2) 0.016(2) 0.030(2) 0.0042(16) 0.0099(17) -0.0018(16)
C29 0.024(2) 0.052(3) 0.024(2) -0.0026(19) 0.0116(17) 0.003(2)
C30 0.054(3) 0.108(5) 0.029(3) 0.002(3) 0.019(2) 0.026(3)
C31 0.046(3) 0.044(3) 0.027(2) -0.013(2) 0.0028(19) 0.001(2)
C32 0.047(3) 0.058(3) 0.032(2) 0.007(2) 0.004(2) -0.019(2)
C33 0.0211(19) 0.015(2) 0.029(2) -0.0016(16) 0.0042(15) 0.0075(16)
C34 0.025(2) 0.015(2) 0.030(2) 0.0005(16) 0.0026(16) 0.0054(16)
C35 0.025(2) 0.021(2) 0.027(2) -0.0054(16) 0.0031(16) 0.0051(17)
C36 0.022(2) 0.016(2) 0.035(2) 0.0000(17) 0.0069(16) 0.0026(16)
C37 0.026(2) 0.019(2) 0.027(2) 0.0026(16) 0.0090(16) 0.0069(16)
C38 0.0201(19) 0.020(2) 0.0235(19) -0.0003(16) 0.0051(15) 0.0074(16)
C39 0.029(2) 0.019(2) 0.0240(19) 0.0043(16) 0.0104(16) 0.0112(17)
C40 0.029(2) 0.022(2) 0.0167(18) 0.0003(15) 0.0037(15) 0.0138(17)
C41 0.039(2) 0.021(2) 0.025(2) 0.0009(17) 0.0062(17) 0.0133(18)
C42 0.052(3) 0.029(2) 0.018(2) 0.0002(17) 0.0068(18) 0.023(2)
C43 0.050(3) 0.032(3) 0.018(2) -0.0024(18) 0.0012(18) 0.017(2)
C44 0.037(2) 0.026(2) 0.025(2) -0.0036(18) -0.0005(17) 0.0124(19)
C45 0.033(2) 0.021(2) 0.0195(19) 0.0001(15) 0.0055(16) 0.0134(17)
C46 0.022(2) 0.030(2) 0.0233(19) -0.0085(17) -0.0021(15) 0.0106(17)
C47 0.0213(19) 0.026(2) 0.0236(19) -0.0073(17) 0.0017(15) 0.0075(16)
C48 0.0169(19) 0.040(3) 0.030(2) -0.0136(19) -0.0011(16) 0.0074(18)
C49 0.018(2) 0.035(2) 0.038(2) -0.0122(19) 0.0105(17) 0.0012(17)
C50 0.027(2) 0.026(2) 0.032(2) -0.0045(18) 0.0126(17) -0.0001(17)
C51 0.0198(19) 0.023(2) 0.030(2) -0.0073(17) 0.0076(15) 0.0017(16)
C52 0.0166(18) 0.022(2) 0.0233(19) -0.0071(16) 0.0029(15) 0.0063(15)
C53 0.040(2) 0.020(2) 0.023(2) -0.0058(16) -0.0004(17) 0.0009(18)
C54 0.068(3) 0.034(3) 0.024(2) -0.0019(19) 0.000(2) -0.011(2)
C55 0.040(2) 0.027(2) 0.026(2) 0.0048(18) -0.0028(18) 0.0060(19)
C56 0.044(3) 0.026(2) 0.029(2) -0.0009(18) 0.0101(19) 0.0043(19)
C57 0.071(2) 0.0317(18) 0.0212(16) 0.0077(16) 0.0117(16) 0.0178(18)
C58 0.075(5) 0.034(3) 0.029(3) 0.005(2) 0.007(4) 0.008(3)
C59 0.084(4) 0.033(4) 0.019(3) 0.004(2) 0.009(3) 0.022(3)
C60 0.072(3) 0.044(4) 0.029(4) 0.012(3) 0.021(3) 0.011(3)
C57' 0.071(2) 0.0317(18) 0.0212(16) 0.0077(16) 0.0117(16) 0.0178(18)
C58' 0.073(6) 0.034(4) 0.023(5) 0.007(4) 0.015(5) 0.013(4)
C59' 0.076(5) 0.031(6) 0.019(5) 0.003(5) 0.012(4) 0.022(5)
C60' 0.069(4) 0.035(6) 0.027(6) 0.005(5) 0.015(5) 0.011(5)
C61 0.027(2) 0.026(2) 0.0242(19) 0.0023(17) 0.0062(16) -0.0030(17)
C62 0.040(2) 0.030(2) 0.021(2) 0.0000(17) 0.0060(17) -0.0032(19)
C63 0.040(3) 0.033(3) 0.033(2) 0.0042(19) 0.0088(19) -0.002(2)
C64 0.027(2) 0.032(2) 0.032(2) 0.0067(18) 0.0019(17) 0.0008(18)
P1 0.0137(5) 0.0177(6) 0.0415(7) -0.0026(5) 0.0084(5) -0.0011(5)
N5 0.0147(11) 0.0148(11) 0.0214(11) 0.0016(10) 0.0052(9) 0.0023(9)
N6 0.0166(11) 0.0147(11) 0.0219(11) 0.0000(10) 0.0035(9) -0.0002(9)
N7 0.0095(13) 0.0172(15) 0.0250(14) -0.0028(12) 0.0015(12) 0.0001(12)
C65 0.0248(11) 0.0261(11) 0.0302(10) -0.0017(8) 0.0036(8) 0.0000(8)
C66 0.0175(16) 0.0137(16) 0.0314(18) -0.0015(14) 0.0047(15) -0.0028(13)
C67 0.0135(16) 0.0168(17) 0.0276(17) 0.0014(14) 0.0063(14) 0.0044(14)
C68 0.0148(15) 0.0136(16) 0.0153(15) 0.0018(13) 0.0043(12) 0.0012(13)
C69 0.0146(16) 0.0160(17) 0.0215(16) -0.0048(14) -0.0021(14) -0.0033(14)
C70 0.0124(16) 0.0160(16) 0.0221(16) -0.0006(14) 0.0038(14) 0.0044(13)
P1' 0.0248(11) 0.0261(11) 0.0302(10) -0.0017(8) 0.0036(8) 0.0000(8)
N5' 0.0166(11) 0.0147(11) 0.0219(11) 0.0000(10) 0.0035(9) -0.0002(9)
N6' 0.0147(11) 0.0148(11) 0.0214(11) 0.0016(10) 0.0052(9) 0.0023(9)
N7' 0.0137(5) 0.0177(6) 0.0415(7) -0.0026(5) 0.0084(5) -0.0011(5)
C65' 0.0137(5) 0.0177(6) 0.0415(7) -0.0026(5) 0.0084(5) -0.0011(5)
C66' 0.0152(18) 0.0158(17) 0.0259(18) -0.0003(16) 0.0038(16) 0.0002(15)
C67' 0.015(2) 0.017(3) 0.023(2) -0.002(2) 0.002(2) -0.002(2)
C68' 0.016(2) 0.015(2) 0.020(2) 0.001(2) 0.004(2) 0.0014(19)
C69' 0.014(3) 0.016(2) 0.029(2) 0.001(2) 0.007(2) 0.003(2)
C70' 0.0152(18) 0.0158(17) 0.0259(18) -0.0003(16) 0.0038(16) 0.0002(15)
O1S 0.044(2) 0.057(3) 0.056(3) -0.018(2) 0.020(2) -0.022(2)
C1S 0.043(2) 0.043(2) 0.059(2) -0.0180(19) 0.0172(19) -0.0082(18)
C2S 0.056(4) 0.056(4) 0.062(4) -0.028(3) 0.006(3) -0.001(3)
C3S 0.065(4) 0.072(3) 0.086(3) 0.006(3) 0.018(3) -0.018(3)
O1S' 0.065(4) 0.072(3) 0.086(3) 0.006(3) 0.018(3) -0.018(3)
C1S' 0.043(2) 0.043(2) 0.059(2) -0.0180(19) 0.0172(19) -0.0082(18)
C2S' 0.057(5) 0.053(6) 0.067(6) -0.023(5) 0.011(5) -0.012(5)
C3S' 0.045(5) 0.051(5) 0.058(6) -0.012(5) 0.019(5) -0.009(4)
O1T 0.105(5) 0.094(6) 0.083(4) 0.017(5) -0.013(4) -0.026(5)
C1T 0.093(4) 0.077(5) 0.064(4) -0.002(4) -0.006(3) -0.014(4)
C2T 0.101(5) 0.075(6) 0.055(5) -0.011(5) -0.004(4) 0.002(5)
C3T 0.099(5) 0.077(5) 0.087(5) -0.002(5) -0.011(5) -0.007(4)
O1T' 0.094(5) 0.099(6) 0.073(4) -0.005(5) 0.004(3) 0.001(5)
C1T' 0.091(4) 0.076(5) 0.064(4) -0.004(4) -0.007(3) -0.011(4)
C2T' 0.098(6) 0.067(5) 0.074(5) -0.006(4) 0.001(5) -0.015(5)
C3T' 0.101(6) 0.090(6) 0.068(5) -0.009(5) -0.010(5) 0.010(5)

loop_
_atom_type_symbol
_atom_type_description
_atom_type_scat_dispersion_real
_atom_type_scat_dispersion_imag
_atom_type_scat_source
C C 0.0033 0.0016 'International Tables Vol C Tables 4.2.6.8 and 6.1.1.4'
H H 0.0000 0.0000 'International Tables Vol C Tables 4.2.6.8 and 6.1.1.4'
N N 0.0061 0.0033 'International Tables Vol C Tables 4.2.6.8 and 6.1.1.4'
O O 0.0106 0.0060 'International Tables Vol C Tables 4.2.6.8 and 6.1.1.4'
P P 0.1023 0.0942 'International Tables Vol C Tables 4.2.6.8 and 6.1.1.4'
Zn Zn 0.2839 1.4301 'International Tables Vol C Tables 4.2.6.8 and 6.1.1.4'

loop_
_geom_angle_atom_site_label_1
_geom_angle_atom_site_label_2
_geom_angle_atom_site_label_3
_geom_angle
O1 Zn1 O2 94.87(10)
O1 Zn1 N1 89.17(10)
O2 Zn1 N1 149.66(11)
O1 Zn1 N2 161.23(11)
O2 Zn1 N2 88.22(10)
N1 Zn1 N2 79.13(11)
O1 Zn1 N5 96.60(10)
O2 Zn1 N5 107.02(10)
N1 Zn1 N5 102.34(10)
N2 Zn1 N5 100.19(11)
O3 Zn2 O4 97.12(10)
O3 Zn2 N4 152.95(11)
O4 Zn2 N4 88.93(11)
O3 Zn2 N3 89.34(11)
O4 Zn2 N3 164.99(11)
N4 Zn2 N3 79.39(12)
O3 Zn2 N6 101.88(10)
O4 Zn2 N6 94.25(10)
N4 Zn2 N6 103.93(11)
N3 Zn2 N6 97.67(11)
C7 N1 C8 121.2(3)
C7 N1 Zn1 125.3(2)
C8 N1 Zn1 113.2(2)
C14 N2 C13 123.0(3)
C14 N2 Zn1 123.4(2)
C13 N2 Zn1 112.9(2)
C39 N3 C40 122.4(3)
C39 N3 Zn2 125.3(2)
C40 N3 Zn2 112.2(2)
C46 N4 C45 121.6(3)
C46 N4 Zn2 124.9(2)
C45 N4 Zn2 113.1(2)
C1 O1 Zn1 131.8(2)
C20 O2 Zn1 130.5(2)
C33 O3 Zn2 131.6(2)
C52 O4 Zn2 131.0(2)
O1 C1 C6 122.5(3)
O1 C1 C2 119.0(3)
C6 C1 C2 118.5(3)
C3 C2 C1 118.1(3)
C3 C2 C21 122.2(3)
C1 C2 C21 119.8(3)
C2 C3 C4 123.3(3)
C5 C4 C3 119.3(4)
C4 C5 C6 121.0(4)
C5 C6 C7 116.3(3)
C5 C6 C1 119.8(3)
C7 C6 C1 123.9(3)
N1 C7 C6 126.6(3)
C9 C8 C13 118.6(3)
C9 C8 N1 125.0(3)
C13 C8 N1 116.3(3)
C10 C9 C8 120.6(3)
C9 C10 C11 121.7(3)
C12 C11 C10 117.7(3)
C12 C11 C25 119.3(3)
C10 C11 C25 123.0(3)
C11 C12 C13 121.7(3)
C12 C13 C8 119.6(3)
C12 C13 N2 124.9(3)
C8 C13 N2 115.5(3)
N2 C14 C15 126.0(3)
C16 C15 C14 116.5(3)
C16 C15 C20 120.0(3)
C14 C15 C20 123.3(3)
C17 C16 C15 121.0(4)
C16 C17 C18 119.2(4)
C19 C18 C17 123.4(3)
C18 C19 C20 118.0(3)
C18 C19 C29 122.0(3)
C20 C19 C29 120.0(3)
O2 C20 C15 123.0(3)
O2 C20 C19 119.3(3)
C15 C20 C19 117.7(3)
C22 C21 C23 110.6(3)
C22 C21 C2 110.2(3)
C23 C21 C2 110.1(3)
C22 C21 C24 106.7(3)
C23 C21 C24 107.4(3)
C2 C21 C24 111.8(3)
C26 C25 C27 108.5(3)
C26 C25 C11 112.3(3)
C27 C25 C11 109.5(3)
C26 C25 C28 108.6(3)
C27 C25 C28 109.2(3)
C11 C25 C28 108.6(3)
C19 C29 C32 111.1(3)
C19 C29 C31 109.7(3)
C32 C29 C31 109.6(4)
C19 C29 C30 111.4(3)
C32 C29 C30 108.7(4)
C31 C29 C30 106.2(4)
O3 C33 C38 123.1(3)
O3 C33 C34 119.0(3)
C38 C33 C34 117.9(3)
C35 C34 C33 118.4(3)
C35 C34 C53 122.1(3)
C33 C34 C53 119.5(3)
C34 C35 C36 122.9(4)
C37 C36 C35 119.1(3)
C36 C37 C38 121.5(3)
C37 C38 C39 116.0(3)
C37 C38 C33 120.1(3)
C39 C38 C33 123.7(3)
N3 C39 C38 126.3(3)
C41 C40 C45 119.6(3)
C41 C40 N3 124.6(4)
C45 C40 N3 115.8(3)
C42 C41 C40 121.3(4)
C41 C42 C43 118.1(4)
C41 C42 C57 119.9(4)
C43 C42 C57 121.9(4)
C44 C43 C42 121.4(4)
C43 C44 C45 120.4(4)
C44 C45 C40 119.0(3)
C44 C45 N4 124.7(4)
C40 C45 N4 116.3(3)
N4 C46 C47 126.8(3)
C48 C47 C52 119.5(3)
C48 C47 C46 116.0(3)
C52 C47 C46 124.5(3)
C49 C48 C47 121.0(4)
C48 C49 C50 119.8(4)
C51 C50 C49 122.7(4)
C50 C51 C52 118.3(3)
C50 C51 C61 120.7(3)
C52 C51 C61 121.0(3)
O4 C52 C47 121.6(3)
O4 C52 C51 119.8(3)
C47 C52 C51 118.6(3)
C54 C53 C34 111.5(3)
C54 C53 C56 107.5(3)
C34 C53 C56 109.9(3)
C54 C53 C55 106.4(3)
C34 C53 C55 111.6(3)
C56 C53 C55 109.8(3)
C59 C57 C42 113.1(6)
C59 C57 C60 107.9(4)
C42 C57 C60 108.2(5)
C59 C57 C58 108.1(4)
C42 C57 C58 108.7(6)
C60 C57 C58 110.8(5)
C62 C61 C63 107.0(3)
C62 C61 C51 110.3(3)
C63 C61 C51 112.4(3)
C62 C61 C64 110.0(3)
C63 C61 C64 107.8(3)
C51 C61 C64 109.4(3)
C65 P1 C66 97.0(2)
C65 P1 C67 95.8(2)
C66 P1 C67 96.97(19)
C68 N5 C67 111.8(3)
C68 N5 C70 107.5(3)
C67 N5 C70 109.9(3)
C68 N5 Zn1 107.3(2)
C67 N5 Zn1 108.2(2)
C70 N5 Zn1 112.1(2)
C68 N6 C66 111.8(3)
C68 N6 C69 108.1(3)
C66 N6 C69 110.4(3)
C68 N6 Zn2 109.8(2)
C66 N6 Zn2 111.7(2)
C69 N6 Zn2 104.7(2)
C70 N7 C69 108.6(3)
C70 N7 C65 111.9(3)
C69 N7 C65 110.9(3)
N7 C65 P1 113.9(3)
N6 C66 P1 114.2(3)
N5 C67 P1 114.3(3)
N6 C68 N5 113.9(3)
N7 C69 N6 113.7(3)
N7 C70 N5 114.0(3)
C65' P1' C66' 98.0(5)
C65' P1' C67' 96.5(5)
C66' P1' C67' 96.6(4)
C70' N7' C69' 108.6(6)
C70' N7' C65' 111.0(7)
C69' N7' C65' 110.5(7)
N7' C65' P1' 113.8(5)
O1S C1S C2S 126.1(8)
O1S C1S C3S 117.9(6)
C2S C1S C3S 116.0(6)
O1S' C1S' C2S' 127.4(11)
O1S' C1S' C3S' 116.8(10)
C2S' C1S' C3S' 114.1(9)
O1T C1T C2T 128.9(10)
O1T C1T C3T 115.8(8)
C2T C1T C3T 114.1(8)
O1T' C1T' C2T' 128.4(10)
O1T' C1T' C3T' 116.6(8)
C2T' C1T' C3T' 114.4(8)

loop_
_geom_bond_atom_site_label_1
_geom_bond_atom_site_label_2
_geom_bond_distance
Zn1 O1 1.955(2)
Zn1 O2 1.959(2)
Zn1 N1 2.063(3)
Zn1 N2 2.089(3)
Zn1 N5 2.175(3)
Zn2 O3 1.947(2)
Zn2 O4 1.972(2)
Zn2 N4 2.053(3)
Zn2 N3 2.086(3)
Zn2 N6 2.182(3)
N1 C7 1.300(4)
N1 C8 1.415(4)
N2 C14 1.300(4)
N2 C13 1.417(4)
N3 C39 1.285(5)
N3 C40 1.417(4)
N4 C46 1.292(5)
N4 C45 1.416(5)
O1 C1 1.300(4)
O2 C20 1.288(4)
O3 C33 1.294(4)
O4 C52 1.304(4)
C1 C6 1.434(5)
C1 C2 1.440(5)
C2 C3 1.382(5)
C2 C21 1.534(5)
C3 C4 1.394(5)
C4 C5 1.367(5)
C5 C6 1.410(5)
C6 C7 1.428(5)
C8 C9 1.393(5)
C8 C13 1.407(5)
C9 C10 1.378(5)
C10 C11 1.391(5)
C11 C12 1.390(5)
C11 C25 1.535(5)
C12 C13 1.393(5)
C14 C15 1.435(5)
C15 C16 1.406(5)
C15 C20 1.436(5)
C16 C17 1.365(5)
C17 C18 1.392(5)
C18 C19 1.381(5)
C19 C20 1.445(5)
C19 C29 1.524(5)
C21 C22 1.530(6)
C21 C23 1.533(6)
C21 C24 1.537(5)
C25 C26 1.529(5)
C25 C27 1.531(5)
C25 C28 1.536(5)
C29 C32 1.528(6)
C29 C31 1.531(6)
C29 C30 1.544(5)
C33 C38 1.439(5)
C33 C34 1.446(5)
C34 C35 1.387(5)
C34 C53 1.534(5)
C35 C36 1.408(5)
C36 C37 1.358(5)
C37 C38 1.408(5)
C38 C39 1.438(5)
C40 C41 1.400(5)
C40 C45 1.401(5)
C41 C42 1.383(5)
C42 C43 1.397(6)
C42 C57 1.531(5)
C43 C44 1.376(5)
C44 C45 1.393(5)
C46 C47 1.429(5)
C47 C48 1.417(5)
C47 C52 1.429(5)
C48 C49 1.358(5)
C49 C50 1.391(5)
C50 C51 1.388(5)
C51 C52 1.436(5)
C51 C61 1.538(5)
C53 C54 1.527(5)
C53 C56 1.534(5)
C53 C55 1.544(5)
C57 C59 1.529(6)
C57 C60 1.536(7)
C57 C58 1.554(6)
C61 C62 1.532(5)
C61 C63 1.534(5)
C61 C64 1.543(5)
P1 C65 1.831(5)
P1 C66 1.853(4)
P1 C67 1.862(4)
N5 C68 1.485(5)
N5 C67 1.488(5)
N5 C70 1.500(5)
N6 C68 1.469(5)
N6 C66 1.480(5)
N6 C69 1.501(5)
N7 C70 1.448(5)
N7 C69 1.460(5)
N7 C65 1.508(5)
P1' C65' 1.825(7)
P1' C66' 1.851(6)
P1' C67' 1.862(6)
N7' C70' 1.452(7)
N7' C69' 1.463(7)
N7' C65' 1.506(7)
O1S C1S 1.172(7)
C1S C2S 1.454(7)
C1S C3S 1.560(11)
O1S' C1S' 1.185(8)
C1S' C2S' 1.457(8)
C1S' C3S' 1.554(12)
O1T C1T 1.186(7)
C1T C2T 1.455(8)
C1T C3T 1.559(12)
O1T' C1T' 1.183(7)
C1T' C2T' 1.455(8)
C1T' C3T' 1.555(12)

loop_
_geom_torsion_atom_site_label_1
_geom_torsion_atom_site_label_2
_geom_torsion_atom_site_label_3
_geom_torsion_atom_site_label_4
_geom_torsion
O1 Zn1 N1 C7 5.9(3)
O2 Zn1 N1 C7 -92.3(3)
N2 Zn1 N1 C7 -159.3(3)
N5 Zn1 N1 C7 102.5(3)
O1 Zn1 N1 C8 -179.8(2)
O2 Zn1 N1 C8 81.9(3)
N2 Zn1 N1 C8 14.9(2)
N5 Zn1 N1 C8 -83.3(2)
O1 Zn1 N2 C14 123.0(4)
O2 Zn1 N2 C14 23.1(3)
N1 Zn1 N2 C14 175.3(3)
N5 Zn1 N2 C14 -83.9(3)
O1 Zn1 N2 C13 -66.6(4)
O2 Zn1 N2 C13 -166.6(2)
N1 Zn1 N2 C13 -14.3(2)
N5 Zn1 N2 C13 86.4(2)
O3 Zn2 N3 C39 4.7(3)
O4 Zn2 N3 C39 120.5(4)
N4 Zn2 N3 C39 160.0(3)
N6 Zn2 N3 C39 -97.2(3)
O3 Zn2 N3 C40 -170.8(2)
O4 Zn2 N3 C40 -54.9(5)
N4 Zn2 N3 C40 -15.5(2)
N6 Zn2 N3 C40 87.3(2)
O3 Zn2 N4 C46 -90.6(4)
O4 Zn2 N4 C46 13.0(3)
N3 Zn2 N4 C46 -157.5(3)
N6 Zn2 N4 C46 107.1(3)
O3 Zn2 N4 C45 82.2(3)
O4 Zn2 N4 C45 -174.2(2)
N3 Zn2 N4 C45 15.3(2)
N6 Zn2 N4 C45 -80.1(2)
O2 Zn1 O1 C1 140.7(3)
N1 Zn1 O1 C1 -9.2(3)
N2 Zn1 O1 C1 41.9(5)
N5 Zn1 O1 C1 -111.5(3)
O1 Zn1 O2 C20 177.2(3)
N1 Zn1 O2 C20 -86.1(4)
N2 Zn1 O2 C20 -21.4(3)
N5 Zn1 O2 C20 78.7(3)
O4 Zn2 O3 C33 -174.0(3)
N4 Zn2 O3 C33 -72.2(4)
N3 Zn2 O3 C33 -7.6(3)
N6 Zn2 O3 C33 90.1(3)
O3 Zn2 O4 C52 137.2(3)
N4 Zn2 O4 C52 -16.3(3)
N3 Zn2 O4 C52 22.3(6)
N6 Zn2 O4 C52 -120.2(3)
Zn1 O1 C1 C6 8.5(5)
Zn1 O1 C1 C2 -171.5(2)
O1 C1 C2 C3 178.1(3)
C6 C1 C2 C3 -1.9(5)
O1 C1 C2 C21 -1.7(5)
C6 C1 C2 C21 178.3(3)
C1 C2 C3 C4 1.6(6)
C21 C2 C3 C4 -178.6(4)
C2 C3 C4 C5 -0.4(6)
C3 C4 C5 C6 -0.5(6)
C4 C5 C6 C7 -177.3(4)
C4 C5 C6 C1 0.1(6)
O1 C1 C6 C5 -178.9(3)
C2 C1 C6 C5 1.1(5)
O1 C1 C6 C7 -1.7(6)
C2 C1 C6 C7 178.3(3)
C8 N1 C7 C6 -176.5(3)
Zn1 N1 C7 C6 -2.7(5)
C5 C6 C7 N1 176.3(4)
C1 C6 C7 N1 -0.9(6)
C7 N1 C8 C9 -20.0(5)
Zn1 N1 C8 C9 165.5(3)
C7 N1 C8 C13 161.0(3)
Zn1 N1 C8 C13 -13.5(4)
C13 C8 C9 C10 -2.3(5)
N1 C8 C9 C10 178.7(3)
C8 C9 C10 C11 0.6(6)
C9 C10 C11 C12 1.1(5)
C9 C10 C11 C25 -179.4(3)
C10 C11 C12 C13 -1.0(5)
C25 C11 C12 C13 179.4(3)
C11 C12 C13 C8 -0.7(5)
C11 C12 C13 N2 179.5(3)
C9 C8 C13 C12 2.3(5)
N1 C8 C13 C12 -178.6(3)
C9 C8 C13 N2 -177.9(3)
N1 C8 C13 N2 1.2(4)
C14 N2 C13 C12 1.7(5)
Zn1 N2 C13 C12 -168.7(3)
C14 N2 C13 C8 -178.1(3)
Zn1 N2 C13 C8 11.5(4)
C13 N2 C14 C15 176.3(3)
Zn1 N2 C14 C15 -14.3(5)
N2 C14 C15 C16 177.4(3)
N2 C14 C15 C20 -6.9(6)
C14 C15 C16 C17 174.8(4)
C20 C15 C16 C17 -1.2(6)
C15 C16 C17 C18 -3.9(6)
C16 C17 C18 C19 1.8(6)
C17 C18 C19 C20 5.2(6)
C17 C18 C19 C29 -172.6(4)
Zn1 O2 C20 C15 9.0(5)
Zn1 O2 C20 C19 -172.6(2)
C16 C15 C20 O2 -173.6(3)
C14 C15 C20 O2 10.8(6)
C16 C15 C20 C19 8.0(5)
C14 C15 C20 C19 -167.6(3)
C18 C19 C20 O2 171.7(3)
C29 C19 C20 O2 -10.4(5)
C18 C19 C20 C15 -9.9(5)
C29 C19 C20 C15 168.1(3)
C3 C2 C21 C22 122.7(4)
C1 C2 C21 C22 -57.5(4)
C3 C2 C21 C23 -115.0(4)
C1 C2 C21 C23 64.8(4)
C3 C2 C21 C24 4.3(5)
C1 C2 C21 C24 -176.0(3)
C12 C11 C25 C26 174.4(3)
C10 C11 C25 C26 -5.1(5)
C12 C11 C25 C27 53.8(4)
C10 C11 C25 C27 -125.8(4)
C12 C11 C25 C28 -65.5(4)
C10 C11 C25 C28 115.0(4)
C18 C19 C29 C32 -116.6(4)
C20 C19 C29 C32 65.5(5)
C18 C19 C29 C31 122.0(4)
C20 C19 C29 C31 -55.8(5)
C18 C19 C29 C30 4.7(6)
C20 C19 C29 C30 -173.1(4)
Zn2 O3 C33 C38 4.3(5)
Zn2 O3 C33 C34 -175.7(2)
O3 C33 C34 C35 178.3(3)
C38 C33 C34 C35 -1.7(5)
O3 C33 C34 C53 -3.9(5)
C38 C33 C34 C53 176.1(3)
C33 C34 C35 C36 0.6(5)
C53 C34 C35 C36 -177.1(3)
C34 C35 C36 C37 1.3(5)
C35 C36 C37 C38 -2.2(5)
C36 C37 C38 C39 177.7(3)
C36 C37 C38 C33 1.1(5)
O3 C33 C38 C37 -179.1(3)
C34 C33 C38 C37 0.9(5)
O3 C33 C38 C39 4.6(5)
C34 C33 C38 C39 -175.4(3)
C40 N3 C39 C38 176.1(3)
Zn2 N3 C39 C38 1.1(5)
C37 C38 C39 N3 176.3(3)
C33 C38 C39 N3 -7.2(6)
C39 N3 C40 C41 18.9(5)
Zn2 N3 C40 C41 -165.4(3)
C39 N3 C40 C45 -162.2(3)
Zn2 N3 C40 C45 13.4(4)
C45 C40 C41 C42 1.5(5)
N3 C40 C41 C42 -179.7(3)
C40 C41 C42 C43 -2.8(6)
C40 C41 C42 C57 -179.8(3)
C41 C42 C43 C44 1.4(6)
C57 C42 C43 C44 178.4(4)
C42 C43 C44 C45 1.3(6)
C43 C44 C45 C40 -2.6(5)
C43 C44 C45 N4 -179.4(3)
C41 C40 C45 C44 1.2(5)
N3 C40 C45 C44 -177.7(3)
C41 C40 C45 N4 178.4(3)
N3 C40 C45 N4 -0.5(5)
C46 N4 C45 C44 -22.9(5)
Zn2 N4 C45 C44 164.1(3)
C46 N4 C45 C40 160.2(3)
Zn2 N4 C45 C40 -12.9(4)
C45 N4 C46 C47 178.7(3)
Zn2 N4 C46 C47 -9.1(5)
N4 C46 C47 C48 -178.5(3)
N4 C46 C47 C52 1.5(6)
C52 C47 C48 C49 0.2(5)
C46 C47 C48 C49 -179.8(3)
C47 C48 C49 C50 3.0(6)
C48 C49 C50 C51 -2.9(6)
C49 C50 C51 C52 -0.5(6)
C49 C50 C51 C61 -179.0(3)
Zn2 O4 C52 C47 14.2(5)
Zn2 O4 C52 C51 -165.7(2)
C48 C47 C52 O4 176.6(3)
C46 C47 C52 O4 -3.4(6)
C48 C47 C52 C51 -3.5(5)
C46 C47 C52 C51 176.5(3)
C50 C51 C52 O4 -176.4(3)
C61 C51 C52 O4 2.0(5)
C50 C51 C52 C47 3.7(5)
C61 C51 C52 C47 -177.9(3)
C35 C34 C53 C54 -5.1(5)
C33 C34 C53 C54 177.1(3)
C35 C34 C53 C56 114.0(4)
C33 C34 C53 C56 -63.8(4)
C35 C34 C53 C55 -123.9(4)
C33 C34 C53 C55 58.3(4)
C41 C42 C57 C59 -175.5(5)
C43 C42 C57 C59 7.6(6)
C41 C42 C57 C60 65.1(5)
C43 C42 C57 C60 -111.9(5)
C41 C42 C57 C58 -55.3(6)
C43 C42 C57 C58 127.7(5)
C50 C51 C61 C62 -126.9(4)
C52 C51 C61 C62 54.7(4)
C50 C51 C61 C63 -7.6(5)
C52 C51 C61 C63 174.0(3)
C50 C51 C61 C64 112.0(4)
C52 C51 C61 C64 -66.4(4)
O1 Zn1 N5 C68 54.4(2)
O2 Zn1 N5 C68 151.6(2)
N1 Zn1 N5 C68 -36.2(2)
N2 Zn1 N5 C68 -117.1(2)
O1 Zn1 N5 C67 -66.3(2)
O2 Zn1 N5 C67 30.8(2)
N1 Zn1 N5 C67 -156.9(2)
N2 Zn1 N5 C67 122.1(2)
O1 Zn1 N5 C70 172.3(2)
O2 Zn1 N5 C70 -90.5(2)
N1 Zn1 N5 C70 81.7(2)
N2 Zn1 N5 C70 0.7(2)
O3 Zn2 N6 C68 164.9(2)
O4 Zn2 N6 C68 66.7(2)
N4 Zn2 N6 C68 -23.2(3)
N3 Zn2 N6 C68 -104.1(2)
O3 Zn2 N6 C66 -70.5(2)
O4 Zn2 N6 C66 -168.7(2)
N4 Zn2 N6 C66 101.4(2)
N3 Zn2 N6 C66 20.5(3)
O3 Zn2 N6 C69 49.0(2)
O4 Zn2 N6 C69 -49.2(2)
N4 Zn2 N6 C69 -139.1(2)
N3 Zn2 N6 C69 140.0(2)
C70 N7 C65 P1 60.9(4)
C69 N7 C65 P1 -60.6(4)
C66 P1 C65 N7 48.4(3)
C67 P1 C65 N7 -49.4(3)
C68 N6 C66 P1 -60.3(4)
C69 N6 C66 P1 60.1(4)
Zn2 N6 C66 P1 176.18(18)
C65 P1 C66 N6 -49.1(3)
C67 P1 C66 N6 47.6(3)
C68 N5 C67 P1 58.2(4)
C70 N5 C67 P1 -61.1(3)
Zn1 N5 C67 P1 176.22(18)
C65 P1 C67 N5 51.0(3)
C66 P1 C67 N5 -46.8(3)
C66 N6 C68 N5 66.3(4)
C69 N6 C68 N5 -55.5(4)
Zn2 N6 C68 N5 -169.1(2)
C67 N5 C68 N6 -65.3(4)
C70 N5 C68 N6 55.5(4)
Zn1 N5 C68 N6 176.3(2)
C70 N7 C69 N6 -56.7(4)
C65 N7 C69 N6 66.7(4)
C68 N6 C69 N7 55.8(4)
C66 N6 C69 N7 -66.8(4)
Zn2 N6 C69 N7 172.8(3)
C69 N7 C70 N5 57.2(4)
C65 N7 C70 N5 -65.6(4)
C68 N5 C70 N7 -56.3(4)
C67 N5 C70 N7 65.6(4)
Zn1 N5 C70 N7 -174.0(2)
C70' N7' C65' P1' 60.7(9)
C69' N7' C65' P1' -59.8(8)
C66' P1' C65' N7' 47.9(8)
C67' P1' C65' N7' -49.8(8)
